data_7042156
loop_
_publ_author_name
'Eck, Martin'
'W\"urtemberger-Pietsch, Sabrina'
'Eichhorn, Antonius'
'Berthel, Johannes H. J.'
'Bertermann, R\"udiger'
'Paul, Ursula S. D.'
'Schneider, Heidi'
'Friedrich, Alexandra'
'Kleeberg, Christian'
'Radius, Udo'
'Marder, Todd B.'

_publ_section_title
;
 B-B bond activation and NHC ring-expansion reactions of diboron(4)
 compounds, and accurate molecular structures of B2(NMe2)4, B2eg2, B2neop2
 and B2pin2.
;
_journal_issue 11
_journal_name_full 'Dalton transactions (Cambridge, England : 2003)'
_journal_page_first 3661
_journal_page_last 3680
_journal_paper_doi 10.1039/c7dt00334j
_journal_volume 46
_journal_year 2017
_chemical_formula_moiety 'C20.88 H39.63 B2 N2 O4, C21 H40 B2 N2 O4, 0.123(C H3)'
_chemical_formula_sum 'C42 H80 B4 N4 O8'
_chemical_formula_weight 812.34
_space_group_crystal_system monoclinic
_space_group_IT_number 14
_space_group_name_Hall '-P 2ybc'
_space_group_name_H-M_alt 'P 1 21/c 1'
_symmetry_space_group_name_Hall '-P 2ybc'
_symmetry_space_group_name_H-M 'P 1 21/c 1'
_atom_sites_solution_hydrogens geom
_audit_creation_method SHELXL-2014/6
_audit_update_record
;
2017-01-25 deposited with the CCDC.
2017-02-21 downloaded from the CCDC.
;
_cell_angle_alpha 90
_cell_angle_beta 108.309(2)
_cell_angle_gamma 90
_cell_formula_units_Z 4
_cell_length_a 19.0612(13)
_cell_length_b 15.4007(10)
_cell_length_c 17.5352(12)
_cell_measurement_reflns_used 9826
_cell_measurement_temperature 100(2)
_cell_measurement_theta_max 25.998
_cell_measurement_theta_min 2.319
_cell_volume 4887.0(6)
_computing_cell_refinement 'Saint-NT v. 7.23'
_computing_data_collection 'APEX2 ver. 2014.1 (Bruker AXS)'
_computing_data_reduction 'Saint-NT v. 7.23'
_computing_molecular_graphics 'XP ver. 5.1 (Bruker AXS, 1998)'
_computing_publication_material 'SHELXL-2014 (Sheldrick, 2014)'
_computing_structure_refinement 'SHELXL-2014/6 (Sheldrick, 2014)'
_computing_structure_solution 'SHELXL-2014/6 (Sheldrick, 2014)'
_diffrn_ambient_temperature 100(2)
_diffrn_measured_fraction_theta_full 1.000
_diffrn_measured_fraction_theta_max 0.998
_diffrn_measurement_device_type 'Bruker X8-APEX II'
_diffrn_measurement_method '\f and \w scans'
_diffrn_radiation_monochromator graphite
_diffrn_radiation_source 'rotating anode'
_diffrn_radiation_type MoK\a
_diffrn_radiation_wavelength 0.71073
_diffrn_reflns_av_R_equivalents 0.0321
_diffrn_reflns_av_unetI/netI 0.0220
_diffrn_reflns_Laue_measured_fraction_full 1.000
_diffrn_reflns_Laue_measured_fraction_max 0.998
_diffrn_reflns_limit_h_max 23
_diffrn_reflns_limit_h_min -23
_diffrn_reflns_limit_k_max 19
_diffrn_reflns_limit_k_min -19
_diffrn_reflns_limit_l_max 21
_diffrn_reflns_limit_l_min -21
_diffrn_reflns_number 63152
_diffrn_reflns_point_group_measured_fraction_full 1.000
_diffrn_reflns_point_group_measured_fraction_max 0.998
_diffrn_reflns_theta_full 26.000
_diffrn_reflns_theta_max 26.056
_diffrn_reflns_theta_min 1.736
_exptl_absorpt_coefficient_mu 0.073
_exptl_absorpt_correction_T_max 0.7453
_exptl_absorpt_correction_T_min 0.6955
_exptl_absorpt_correction_type analytical
_exptl_absorpt_process_details 'Sadabs 2014/3 (Bruker 2014)'
_exptl_crystal_colour colorless
_exptl_crystal_density_diffrn 1.104
_exptl_crystal_description block
_exptl_crystal_F_000 1776
_exptl_crystal_size_max 0.560
_exptl_crystal_size_mid 0.380
_exptl_crystal_size_min 0.360
_refine_diff_density_max 0.722
_refine_diff_density_min -0.338
_refine_diff_density_rms 0.046
_refine_ls_extinction_method none
_refine_ls_goodness_of_fit_ref 1.031
_refine_ls_hydrogen_treatment constr
_refine_ls_matrix_type full
_refine_ls_number_parameters 653
_refine_ls_number_reflns 9644
_refine_ls_number_restraints 195
_refine_ls_restrained_S_all 1.041
_refine_ls_R_factor_all 0.0639
_refine_ls_R_factor_gt 0.0508
_refine_ls_shift/su_max 0.001
_refine_ls_shift/su_mean 0.000
_refine_ls_structure_factor_coef Fsqd
_refine_ls_weighting_details 'w=1/[\s^2^(Fo^2^)+(0.0589P)^2^+3.7685P] where P=(Fo^2^+2Fc^2^)/3'
_refine_ls_weighting_scheme calc
_refine_ls_wR_factor_gt 0.1254
_refine_ls_wR_factor_ref 0.1345
_reflns_Friedel_coverage 0.000
_reflns_number_gt 7864
_reflns_number_total 9644
_reflns_threshold_expression 'I > 2\s(I)'
_cod_data_source_file c7dt00334j2.cif
_cod_data_source_block ae141_a
_cod_depositor_comments 'Adding full bibliography for 7042146--7042160.cif.'
_cod_database_code 7042156
_shelx_space_group_comment
; 
The symmetry employed for this shelxl refinement is uniquely defined 
by the following loop, which should always be used as a source of 
symmetry information in preference to the above space-group names. 
They are only intended as comments. 
;
_shelx_estimated_absorpt_t_min 0.960
_shelx_estimated_absorpt_t_max 0.974
_shelxl_version_number 2014/6

loop_
_space_group_symop_operation_xyz
'x, y, z'
'-x, y+1/2, -z+1/2'
'-x, -y, -z'
'x, -y-1/2, z-1/2'

loop_
_atom_site_label
_atom_site_type_symbol
_atom_site_fract_x
_atom_site_fract_y
_atom_site_fract_z
_atom_site_U_iso_or_equiv
_atom_site_adp_type
_atom_site_occupancy
_atom_site_site_symmetry_order
_atom_site_calc_flag
_atom_site_refinement_flags_posn
_atom_site_refinement_flags_adp
_atom_site_refinement_flags_occupancy
_atom_site_disorder_assembly
_atom_site_disorder_group
O1 O 1.01126(6) 0.61987(7) 0.81880(6) 0.0147(2) Uani 1 1 d . . . . .
N1 N 1.06118(7) 0.75538(9) 0.71294(8) 0.0173(3) Uani 1 1 d . . . . .
C1 C 0.99434(9) 0.75466(10) 0.72444(8) 0.0146(3) Uani 1 1 d . . . . .
B1 B 0.95403(10) 0.67359(11) 0.76008(10) 0.0154(3) Uani 1 1 d . . . . .
O2 O 0.91261(6) 0.71640(7) 0.80876(6) 0.0175(2) Uani 1 1 d . . . . .
N2 N 0.96745(7) 0.83581(8) 0.70567(8) 0.0164(3) Uani 1 1 d . . . . .
C2 C 1.07609(9) 0.83710(11) 0.68880(10) 0.0215(4) Uani 1 1 d . . . . .
H2 H 1.1196 0.8542 0.6772 0.026 Uiso 1 1 calc R U . . .
B2 B 0.90109(10) 0.60990(11) 0.68141(11) 0.0161(3) Uani 1 1 d . . . . .
N3 N 0.48987(8) 0.85871(9) 0.22299(8) 0.0216(3) Uani 1 1 d . . . . .
C3 C 1.01786(9) 0.88740(11) 0.68481(10) 0.0200(3) Uani 1 1 d . . . . .
H3 H 1.0122 0.9471 0.6704 0.024 Uiso 1 1 calc R U . . .
B3 B 0.51835(10) 0.68789(12) 0.20015(11) 0.0190(4) Uani 1 1 d . . . . .
N4 N 0.48450(8) 0.77589(9) 0.31953(8) 0.0236(3) Uani 1 1 d . . . . .
C4 C 1.10901(10) 0.67840(11) 0.71801(10) 0.0236(4) Uani 1 1 d . . . . .
H4 H 1.0925 0.6321 0.7485 0.028 Uiso 1 1 calc R U . . .
B4 B 0.43222(11) 0.64563(13) 0.14946(11) 0.0207(4) Uani 1 1 d . . . . .
O5 O 0.56211(6) 0.71945(8) 0.14934(7) 0.0230(3) Uani 1 1 d . . . . .
C5 C 1.18914(11) 0.69977(14) 0.76301(11) 0.0350(5) Uani 1 1 d . . . . .
H5A H 1.2188 0.6466 0.7711 0.053 Uiso 1 1 calc R U . . .
H5B H 1.1926 0.7252 0.8153 0.053 Uiso 1 1 calc R U . . .
H5C H 1.2078 0.7414 0.7317 0.053 Uiso 1 1 calc R U . . .
O6 O 0.56774(6) 0.62584(7) 0.25721(7) 0.0207(3) Uani 1 1 d . . . . .
C6 C 1.09933(11) 0.64444(13) 0.63370(11) 0.0302(4) Uani 1 1 d . . . . .
H6A H 1.1283 0.5912 0.6371 0.045 Uiso 1 1 calc R U . . .
H6B H 1.1165 0.6883 0.6032 0.045 Uiso 1 1 calc R U . . .
H6C H 1.0470 0.6320 0.6065 0.045 Uiso 1 1 calc R U . . .
O7 O 0.39259(7) 0.66632(9) 0.07144(7) 0.0305(3) Uani 1 1 d . . . . .
O8 O 0.39155(6) 0.59440(8) 0.18436(7) 0.0243(3) Uani 1 1 d . . . . .
C10 C 1.01716(9) 0.65292(10) 0.89707(9) 0.0160(3) Uani 1 1 d . . . . .
C11 C 1.06973(10) 0.73089(11) 0.91561(10) 0.0223(4) Uani 1 1 d . . . . .
H11A H 1.0782 0.7495 0.9712 0.033 Uiso 1 1 calc R U . . .
H11B H 1.0477 0.7787 0.8791 0.033 Uiso 1 1 calc R U . . .
H11C H 1.1169 0.7143 0.9084 0.033 Uiso 1 1 calc R U . . .
C12 C 1.04870(10) 0.58260(11) 0.95920(9) 0.0209(3) Uani 1 1 d . . . . .
H12A H 1.0473 0.6023 1.0119 0.031 Uiso 1 1 calc R U . . .
H12B H 1.0999 0.5706 0.9619 0.031 Uiso 1 1 calc R U . . .
H12C H 1.0192 0.5296 0.9439 0.031 Uiso 1 1 calc R U . . .
C13 C 0.93642(9) 0.67938(10) 0.88744(9) 0.0178(3) Uani 1 1 d . . . . .
C14 C 0.92858(11) 0.74702(12) 0.94753(11) 0.0286(4) Uani 1 1 d . . . . .
H14A H 0.9505 0.7247 1.0022 0.043 Uiso 1 1 calc R U . . .
H14B H 0.8761 0.7595 0.9380 0.043 Uiso 1 1 calc R U . . .
H14C H 0.9541 0.8004 0.9410 0.043 Uiso 1 1 calc R U . . .
C15 C 0.88706(9) 0.60125(11) 0.88861(10) 0.0211(3) Uani 1 1 d . . . . .
H15A H 0.9008 0.5772 0.9431 0.032 Uiso 1 1 calc R U . . .
H15B H 0.8935 0.5568 0.8514 0.032 Uiso 1 1 calc R U . . .
H15J H 0.8353 0.6198 0.8721 0.032 Uiso 1 1 calc R U . . .
C22 C 0.49900(9) 0.77524(11) 0.24867(10) 0.0201(3) Uani 1 1 d . . . . .
C23 C 0.47387(10) 0.91156(11) 0.27950(10) 0.0232(4) Uani 1 1 d . . . . .
H23 H 0.4670 0.9727 0.2763 0.028 Uiso 1 1 calc R U . . .
C24 C 0.46993(10) 0.85974(11) 0.33935(10) 0.0250(4) Uani 1 1 d . . . . .
H24 H 0.4592 0.8771 0.3865 0.030 Uiso 1 1 calc R U . . .
C25 C 0.49453(11) 0.89036(11) 0.14484(10) 0.0257(4) Uani 1 1 d . . . . .
H25 H 0.4957 0.8388 0.1106 0.031 Uiso 1 1 calc R U . . .
C26 C 0.56544(11) 0.94089(13) 0.15814(12) 0.0331(4) Uani 1 1 d . . . . .
H26A H 0.5686 0.9612 0.1063 0.050 Uiso 1 1 calc R U . . .
H26B H 0.6077 0.9033 0.1839 0.050 Uiso 1 1 calc R U . . .
H26C H 0.5659 0.9909 0.1928 0.050 Uiso 1 1 calc R U . . .
C27 C 0.42638(12) 0.94417(13) 0.10225(11) 0.0333(4) Uani 1 1 d . . . . .
H27A H 0.4269 0.9588 0.0481 0.050 Uiso 1 1 calc R U . . .
H27B H 0.4266 0.9977 0.1326 0.050 Uiso 1 1 calc R U . . .
H27C H 0.3818 0.9106 0.0987 0.050 Uiso 1 1 calc R U . . .
C28 C 0.48005(12) 0.69793(12) 0.36755(11) 0.0313(4) Uani 1 1 d . . . . .
H28 H 0.4902 0.6458 0.3387 0.038 Uiso 1 1 calc R U . . .
C29 C 0.53759(14) 0.70120(17) 0.44899(13) 0.0499(6) Uani 1 1 d . . . . .
H29A H 0.5381 0.6459 0.4768 0.075 Uiso 1 1 calc R U . . .
H29B H 0.5259 0.7484 0.4805 0.075 Uiso 1 1 calc R U . . .
H29C H 0.5863 0.7114 0.4428 0.075 Uiso 1 1 calc R U . . .
C30 C 0.40319(13) 0.68928(14) 0.37298(14) 0.0423(5) Uani 1 1 d . . . . .
H30A H 0.3990 0.6345 0.3997 0.063 Uiso 1 1 calc R U . . .
H30B H 0.3674 0.6897 0.3188 0.063 Uiso 1 1 calc R U . . .
H30C H 0.3930 0.7380 0.4039 0.063 Uiso 1 1 calc R U . . .
C31 C 0.62774(10) 0.66857(12) 0.16705(13) 0.0297(4) Uani 1 1 d . . . . .
C32 C 0.68888(12) 0.72430(15) 0.15317(17) 0.0483(6) Uani 1 1 d . . . . .
H32A H 0.7360 0.6930 0.1720 0.072 Uiso 1 1 calc R U . . .
H32B H 0.6929 0.7789 0.1829 0.072 Uiso 1 1 calc R U . . .
H32C H 0.6771 0.7367 0.0957 0.072 Uiso 1 1 calc R U . . .
C33 C 0.61194(14) 0.59060(13) 0.11026(14) 0.0419(5) Uani 1 1 d . . . . .
H33A H 0.6575 0.5572 0.1184 0.063 Uiso 1 1 calc R U . . .
H33B H 0.5938 0.6110 0.0546 0.063 Uiso 1 1 calc R U . . .
H33C H 0.5745 0.5536 0.1214 0.063 Uiso 1 1 calc R U . . .
C34 C 0.64124(10) 0.64174(12) 0.25565(12) 0.0288(4) Uani 1 1 d . . . . .
C35 C 0.68702(11) 0.55907(14) 0.28141(15) 0.0405(5) Uani 1 1 d . . . . .
H35A H 0.7368 0.5684 0.2780 0.061 Uiso 1 1 calc R U . . .
H35B H 0.6633 0.5111 0.2459 0.061 Uiso 1 1 calc R U . . .
H35C H 0.6903 0.5447 0.3369 0.061 Uiso 1 1 calc R U . . .
C36 C 0.67636(11) 0.71491(14) 0.31463(14) 0.0419(5) Uani 1 1 d . . . . .
H36A H 0.7276 0.7235 0.3157 0.063 Uiso 1 1 calc R U . . .
H36B H 0.6754 0.6993 0.3685 0.063 Uiso 1 1 calc R U . . .
H36C H 0.6484 0.7687 0.2974 0.063 Uiso 1 1 calc R U . . .
C37 C 0.31655(10) 0.63995(13) 0.05764(11) 0.0299(4) Uani 1 1 d . . . . .
C38 C 0.27533(12) 0.72010(15) 0.07279(15) 0.0467(6) Uani 1 1 d . . . . .
H38A H 0.2230 0.7058 0.0621 0.070 Uiso 1 1 calc R U . . .
H38B H 0.2799 0.7672 0.0371 0.070 Uiso 1 1 calc R U . . .
H38C H 0.2967 0.7385 0.1288 0.070 Uiso 1 1 calc R U . . .
C39 C 0.28464(12) 0.61033(18) -0.02902(13) 0.0468(6) Uani 1 1 d . . . . .
H39A H 0.2347 0.5875 -0.0381 0.070 Uiso 1 1 calc R U . . .
H39B H 0.3161 0.5648 -0.0399 0.070 Uiso 1 1 calc R U . . .
H39C H 0.2826 0.6597 -0.0650 0.070 Uiso 1 1 calc R U . . .
C40 C 0.32403(10) 0.56846(12) 0.12165(11) 0.0269(4) Uani 1 1 d . . . . .
C41 C 0.33740(12) 0.47795(14) 0.09310(14) 0.0423(5) Uani 1 1 d . . . . .
H41A H 0.2923 0.4573 0.0527 0.063 Uiso 1 1 calc R U . . .
H41B H 0.3509 0.4379 0.1389 0.063 Uiso 1 1 calc R U . . .
H41C H 0.3776 0.4806 0.0694 0.063 Uiso 1 1 calc R U . . .
C42 C 0.26191(11) 0.56419(16) 0.15830(14) 0.0415(5) Uani 1 1 d . . . . .
H42A H 0.2151 0.5533 0.1159 0.062 Uiso 1 1 calc R U . . .
H42B H 0.2589 0.6194 0.1848 0.062 Uiso 1 1 calc R U . . .
H42C H 0.2716 0.5171 0.1978 0.062 Uiso 1 1 calc R U . . .
C7 C 0.8913(3) 0.8618(3) 0.6948(3) 0.0231(7) Uani 0.743(5) 1 d . U P A 1
H7 H 0.8666 0.8140 0.7153 0.028 Uiso 0.743(5) 1 calc R U P A 1
C8 C 0.89059(17) 0.94197(19) 0.7437(2) 0.0349(7) Uani 0.743(5) 1 d . U P A 1
H8A H 0.8394 0.9600 0.7352 0.052 Uiso 0.743(5) 1 calc R U P A 1
H8B H 0.9174 0.9888 0.7269 0.052 Uiso 0.743(5) 1 calc R U P A 1
H8C H 0.9145 0.9293 0.8007 0.052 Uiso 0.743(5) 1 calc R U P A 1
C9 C 0.84992(15) 0.8746(2) 0.60590(17) 0.0325(7) Uani 0.743(5) 1 d . U P A 1
H9A H 0.7984 0.8898 0.5990 0.049 Uiso 0.743(5) 1 calc R U P A 1
H9B H 0.8516 0.8207 0.5768 0.049 Uiso 0.743(5) 1 calc R U P A 1
H9C H 0.8732 0.9214 0.5846 0.049 Uiso 0.743(5) 1 calc R U P A 1
O3 O 0.90583(10) 0.61071(10) 0.60403(9) 0.0210(3) Uani 0.877(3) 1 d . U P B 3
O4 O 0.85022(11) 0.54890(15) 0.68799(13) 0.0316(5) Uani 0.877(3) 1 d . U P B 3
C16 C 0.86569(13) 0.53546(13) 0.56188(11) 0.0210(5) Uani 0.877(3) 1 d . . P B 3
C17 C 0.92373(14) 0.46384(16) 0.57104(16) 0.0376(6) Uani 0.877(3) 1 d . . P B 3
H17A H 0.9636 0.4853 0.5519 0.056 Uiso 0.877(3) 1 calc R U P B 3
H17B H 0.9006 0.4131 0.5394 0.056 Uiso 0.877(3) 1 calc R U P B 3
H17C H 0.9440 0.4474 0.6277 0.056 Uiso 0.877(3) 1 calc R U P B 3
C18 C 0.83477(17) 0.55493(16) 0.47380(13) 0.0386(6) Uani 0.877(3) 1 d . . P B 3
H18A H 0.8754 0.5645 0.4517 0.058 Uiso 0.877(3) 1 calc R U P B 3
H18B H 0.8040 0.6072 0.4659 0.058 Uiso 0.877(3) 1 calc R U P B 3
H18C H 0.8047 0.5058 0.4462 0.058 Uiso 0.877(3) 1 calc R U P B 3
C19 C 0.81284(14) 0.51364(18) 0.61086(19) 0.0255(7) Uani 0.877(3) 1 d . . P B 3
C20 C 0.7949(3) 0.4210(3) 0.6124(2) 0.0530(13) Uani 0.877(3) 1 d . . P B 3
H20A H 0.7594 0.4131 0.6420 0.079 Uiso 0.877(3) 1 calc R U P B 3
H20B H 0.8400 0.3882 0.6390 0.079 Uiso 0.877(3) 1 calc R U P B 3
H20C H 0.7732 0.3998 0.5573 0.079 Uiso 0.877(3) 1 calc R U P B 3
C21 C 0.74049(15) 0.5702(2) 0.5755(3) 0.0666(12) Uani 0.877(3) 1 d . . P B 3
H21A H 0.7109 0.5679 0.6122 0.100 Uiso 0.877(3) 1 calc R U P B 3
H21B H 0.7115 0.5472 0.5230 0.100 Uiso 0.877(3) 1 calc R U P B 3
H21C H 0.7543 0.6305 0.5695 0.100 Uiso 0.877(3) 1 calc R U P B 3
C227 C 0.8930(11) 0.8718(12) 0.7109(9) 0.0269(10) Uani 0.257(5) 1 d . U P A 2
H27 H 0.8608 0.8227 0.7169 0.032 Uiso 0.257(5) 1 calc R U P A 2
C228 C 0.9106(5) 0.9323(6) 0.7861(6) 0.0307(12) Uani 0.257(5) 1 d . U P A 2
H28A H 0.8645 0.9565 0.7905 0.046 Uiso 0.257(5) 1 calc R U P A 2
H28B H 0.9429 0.9797 0.7805 0.046 Uiso 0.257(5) 1 calc R U P A 2
H28C H 0.9354 0.8987 0.8345 0.046 Uiso 0.257(5) 1 calc R U P A 2
C229 C 0.8558(4) 0.9206(6) 0.6360(6) 0.0345(11) Uani 0.257(5) 1 d . U P A 2
H29X H 0.8053 0.9354 0.6344 0.052 Uiso 0.257(5) 1 calc R U P A 2
H29Y H 0.8541 0.8846 0.5894 0.052 Uiso 0.257(5) 1 calc R U P A 2
H29Z H 0.8834 0.9740 0.6348 0.052 Uiso 0.257(5) 1 calc R U P A 2
O43 O 0.8767(8) 0.6302(8) 0.6059(7) 0.0241(10) Uani 0.123(3) 1 d . U P B 4
O44 O 0.8746(9) 0.5326(13) 0.6957(12) 0.0309(11) Uani 0.123(3) 1 d . U P B 4
C416 C 0.8298(10) 0.5635(11) 0.5599(9) 0.0259(9) Uani 0.123(3) 1 d . U P B 4
C417 C 0.8900(10) 0.5070(12) 0.5316(11) 0.034(2) Uani 0.123(3) 1 d . U P B 4
H41X H 0.9058 0.5404 0.4924 0.051 Uiso 0.123(3) 1 calc R U P B 4
H41Y H 0.8672 0.4525 0.5071 0.051 Uiso 0.123(3) 1 calc R U P B 4
H41Z H 0.9329 0.4942 0.5784 0.051 Uiso 0.123(3) 1 calc R U P B 4
C418 C 0.7909(10) 0.5761(11) 0.4833(9) 0.031(2) Uani 0.123(3) 1 d . U P B 4
H41D H 0.8216 0.6056 0.4559 0.047 Uiso 0.123(3) 1 calc R U P B 4
H41E H 0.7475 0.6119 0.4801 0.047 Uiso 0.123(3) 1 calc R U P B 4
H41F H 0.7747 0.5199 0.4575 0.047 Uiso 0.123(3) 1 calc R U P B 4
C419 C 0.7967(16) 0.5321(17) 0.5993(16) 0.0289(9) Uani 0.123(3) 1 d . U P B 4
C420 C 0.7396(12) 0.5365(15) 0.6310(17) 0.054(6) Uani 0.123(3) 1 d . . P B 4
H42X H 0.7569 0.5176 0.6872 0.081 Uiso 0.123(3) 1 calc R U P B 4
H42Y H 0.6993 0.4986 0.6003 0.081 Uiso 0.123(3) 1 calc R U P B 4
H42Z H 0.7217 0.5965 0.6281 0.081 Uiso 0.123(3) 1 calc R U P B 4
C421 C 0.8022(18) 0.408(2) 0.6290(18) 0.026(2) Uani 0.123(3) 1 d . U P B 4
H42D H 0.7700 0.3965 0.6619 0.038 Uiso 0.123(3) 1 calc R U P B 4
H42E H 0.7860 0.3723 0.5801 0.038 Uiso 0.123(3) 1 calc R U P B 4
H42F H 0.8533 0.3927 0.6596 0.038 Uiso 0.123(3) 1 calc R U P B 4

loop_
_atom_site_aniso_label
_atom_site_aniso_U_11
_atom_site_aniso_U_22
_atom_site_aniso_U_33
_atom_site_aniso_U_23
_atom_site_aniso_U_13
_atom_site_aniso_U_12
O1 0.0217(6) 0.0119(5) 0.0113(5) -0.0001(4) 0.0063(4) -0.0014(4)
N1 0.0225(7) 0.0151(7) 0.0167(6) 0.0044(5) 0.0095(5) 0.0011(5)
C1 0.0192(8) 0.0127(7) 0.0101(7) -0.0004(6) 0.0019(6) -0.0020(6)
B1 0.0207(9) 0.0114(8) 0.0140(8) 0.0000(6) 0.0054(7) -0.0042(7)
O2 0.0238(6) 0.0141(5) 0.0159(5) 0.0032(4) 0.0081(5) 0.0018(4)
N2 0.0152(6) 0.0144(7) 0.0187(7) 0.0050(5) 0.0038(5) -0.0019(5)
C2 0.0209(8) 0.0205(9) 0.0247(8) 0.0098(7) 0.0093(7) -0.0018(6)
B2 0.0196(9) 0.0118(8) 0.0165(8) 0.0004(6) 0.0051(7) 0.0000(7)
N3 0.0322(8) 0.0131(7) 0.0194(7) -0.0012(5) 0.0079(6) 0.0010(6)
C3 0.0193(8) 0.0160(8) 0.0233(8) 0.0079(6) 0.0049(7) -0.0038(6)
B3 0.0205(9) 0.0164(9) 0.0193(9) 0.0017(7) 0.0050(7) -0.0021(7)
N4 0.0348(8) 0.0165(7) 0.0202(7) -0.0022(6) 0.0097(6) -0.0005(6)
C4 0.0355(10) 0.0177(8) 0.0246(9) 0.0073(7) 0.0193(8) 0.0087(7)
B4 0.0207(9) 0.0196(9) 0.0223(9) -0.0006(7) 0.0076(8) 0.0035(7)
O5 0.0222(6) 0.0194(6) 0.0311(6) 0.0051(5) 0.0137(5) 0.0024(5)
C5 0.0362(11) 0.0410(12) 0.0257(9) 0.0045(8) 0.0067(8) 0.0199(9)
O6 0.0162(6) 0.0181(6) 0.0249(6) 0.0042(5) 0.0023(5) 0.0007(4)
C6 0.0364(10) 0.0293(10) 0.0290(10) -0.0034(8) 0.0161(8) 0.0030(8)
O7 0.0229(6) 0.0422(8) 0.0229(6) 0.0092(6) 0.0020(5) -0.0012(6)
O8 0.0195(6) 0.0299(7) 0.0221(6) 0.0020(5) 0.0044(5) -0.0039(5)
C10 0.0245(8) 0.0127(8) 0.0108(7) -0.0005(6) 0.0057(6) -0.0030(6)
C11 0.0312(9) 0.0178(8) 0.0153(7) -0.0016(6) 0.0037(7) -0.0077(7)
C12 0.0280(9) 0.0197(8) 0.0152(7) 0.0036(6) 0.0071(7) -0.0010(7)
C13 0.0266(9) 0.0132(8) 0.0155(7) 0.0008(6) 0.0094(7) -0.0006(6)
C14 0.0422(11) 0.0226(9) 0.0256(9) -0.0040(7) 0.0172(8) 0.0030(8)
C15 0.0257(9) 0.0189(8) 0.0223(8) 0.0040(6) 0.0127(7) -0.0002(7)
C22 0.0194(8) 0.0183(8) 0.0204(8) -0.0001(6) 0.0030(6) -0.0015(6)
C23 0.0299(9) 0.0145(8) 0.0252(9) -0.0059(7) 0.0088(7) 0.0004(7)
C24 0.0341(10) 0.0190(9) 0.0233(9) -0.0077(7) 0.0110(8) -0.0009(7)
C25 0.0441(11) 0.0153(8) 0.0185(8) 0.0008(6) 0.0107(8) 0.0046(7)
C26 0.0434(12) 0.0268(10) 0.0337(10) 0.0030(8) 0.0186(9) 0.0020(8)
C27 0.0458(12) 0.0249(10) 0.0256(9) 0.0048(7) 0.0059(9) 0.0058(8)
C28 0.0535(12) 0.0189(9) 0.0257(9) 0.0018(7) 0.0185(9) -0.0004(8)
C29 0.0645(16) 0.0514(15) 0.0330(11) 0.0174(10) 0.0143(11) 0.0081(12)
C30 0.0581(14) 0.0317(11) 0.0440(12) 0.0000(9) 0.0258(11) -0.0072(10)
C31 0.0266(9) 0.0208(9) 0.0468(11) 0.0054(8) 0.0189(9) 0.0045(7)
C32 0.0324(11) 0.0381(12) 0.0861(18) 0.0148(12) 0.0356(12) 0.0053(9)
C33 0.0618(14) 0.0278(11) 0.0470(12) 0.0025(9) 0.0328(11) 0.0098(10)
C34 0.0173(8) 0.0237(9) 0.0422(11) 0.0033(8) 0.0048(8) -0.0008(7)
C35 0.0235(10) 0.0344(11) 0.0600(14) 0.0114(10) 0.0078(9) 0.0080(8)
C36 0.0241(10) 0.0377(12) 0.0539(13) -0.0039(10) -0.0024(9) -0.0061(9)
C37 0.0211(9) 0.0362(11) 0.0278(9) 0.0009(8) 0.0010(7) 0.0018(8)
C38 0.0303(11) 0.0402(13) 0.0587(15) 0.0036(11) -0.0014(10) 0.0093(9)
C39 0.0344(12) 0.0677(16) 0.0287(11) 0.0001(10) -0.0039(9) -0.0024(11)
C40 0.0197(9) 0.0327(10) 0.0249(9) -0.0042(7) 0.0021(7) -0.0021(7)
C41 0.0382(12) 0.0310(11) 0.0488(13) -0.0109(9) 0.0009(10) -0.0046(9)
C42 0.0279(11) 0.0517(14) 0.0455(12) -0.0078(10) 0.0123(9) -0.0144(9)
C7 0.0182(9) 0.0219(14) 0.0327(17) 0.0092(11) 0.0131(13) 0.0034(10)
C8 0.0270(13) 0.0323(13) 0.0483(17) -0.0054(13) 0.0158(13) 0.0029(10)
C9 0.0215(11) 0.0441(16) 0.0318(14) 0.0147(12) 0.0080(10) 0.0058(11)
O3 0.0291(9) 0.0176(8) 0.0163(6) -0.0039(5) 0.0069(6) -0.0082(6)
O4 0.0380(12) 0.0360(11) 0.0247(8) -0.0135(7) 0.0154(10) -0.0235(9)
C16 0.0308(12) 0.0145(10) 0.0165(9) -0.0049(7) 0.0058(9) -0.0035(9)
C17 0.0397(14) 0.0308(13) 0.0428(14) -0.0125(11) 0.0137(11) 0.0042(11)
C18 0.0591(18) 0.0272(12) 0.0246(11) -0.0050(9) 0.0062(11) -0.0084(11)
C19 0.0195(14) 0.0243(15) 0.0309(14) -0.0147(11) 0.0052(11) -0.0051(9)
C20 0.084(3) 0.042(2) 0.032(2) -0.0078(15) 0.018(2) -0.041(2)
C21 0.0220(14) 0.071(2) 0.101(3) -0.053(2) 0.0111(16) 0.0004(14)
C227 0.0197(14) 0.0262(17) 0.038(2) 0.0111(16) 0.0129(17) 0.0053(14)
C228 0.026(2) 0.027(2) 0.041(2) 0.006(2) 0.014(2) 0.0082(19)
C229 0.0252(18) 0.034(2) 0.043(2) 0.0130(18) 0.0087(18) 0.0042(19)
O43 0.0320(18) 0.0218(17) 0.0185(15) -0.0040(15) 0.0079(17) -0.0126(16)
O44 0.037(2) 0.0332(18) 0.0239(16) -0.0117(16) 0.0123(18) -0.0212(18)
C416 0.0331(15) 0.0248(15) 0.0203(13) -0.0066(13) 0.0091(14) -0.0141(14)
C417 0.041(3) 0.032(4) 0.031(4) -0.010(3) 0.012(3) -0.014(3)
C418 0.038(4) 0.032(4) 0.022(3) -0.002(3) 0.006(3) -0.020(3)
C419 0.0359(17) 0.0305(16) 0.0226(14) -0.0109(14) 0.0126(15) -0.0195(15)
C420 0.044(12) 0.052(13) 0.083(17) -0.024(12) 0.044(12) -0.014(9)
C421 0.032(4) 0.027(3) 0.023(4) -0.015(3) 0.017(4) -0.017(3)

loop_
_atom_type_symbol
_atom_type_description
_atom_type_scat_dispersion_real
_atom_type_scat_dispersion_imag
_atom_type_scat_source
C C 0.0033 0.0016 'International Tables Vol C Tables 4.2.6.8 and 6.1.1.4'
H H 0.0000 0.0000 'International Tables Vol C Tables 4.2.6.8 and 6.1.1.4'
B B 0.0013 0.0007 'International Tables Vol C Tables 4.2.6.8 and 6.1.1.4'
N N 0.0061 0.0033 'International Tables Vol C Tables 4.2.6.8 and 6.1.1.4'
O O 0.0106 0.0060 'International Tables Vol C Tables 4.2.6.8 and 6.1.1.4'

loop_
_geom_angle_atom_site_label_1
_geom_angle_atom_site_label_2
_geom_angle_atom_site_label_3
_geom_angle
C10 O1 B1 106.50(11)
C1 N1 C2 110.28(13)
C1 N1 C4 125.17(13)
C2 N1 C4 124.33(13)
N1 C1 N2 105.04(13)
N1 C1 B1 128.49(14)
N2 C1 B1 126.36(14)
O2 B1 O1 104.74(12)
O2 B1 C1 105.70(12)
O1 B1 C1 110.29(13)
O2 B1 B2 115.23(13)
O1 B1 B2 110.59(12)
C1 B1 B2 110.06(12)
C13 O2 B1 108.22(12)
C1 N2 C3 110.73(13)
C1 N2 C7 124.8(3)
C3 N2 C7 123.6(3)
C1 N2 C227 126.8(7)
C3 N2 C227 122.3(7)
C3 C2 N1 107.19(14)
C3 C2 H2 126.4
N1 C2 H2 126.4
O43 B2 O44 111.6(10)
O4 B2 O3 110.54(16)
O43 B2 B1 127.5(6)
O44 B2 B1 120.7(8)
O4 B2 B1 124.52(16)
O3 B2 B1 124.90(14)
C22 N3 C23 110.68(14)
C22 N3 C25 125.45(14)
C23 N3 C25 123.86(14)
C2 C3 N2 106.74(14)
C2 C3 H3 126.6
N2 C3 H3 126.6
O5 B3 O6 104.99(13)
O5 B3 C22 107.11(13)
O6 B3 C22 111.38(13)
O5 B3 B4 115.94(14)
O6 B3 B4 113.72(13)
C22 B3 B4 103.64(13)
C22 N4 C24 110.55(14)
C22 N4 C28 125.37(14)
C24 N4 C28 123.99(14)
N1 C4 C5 110.93(15)
N1 C4 C6 109.38(14)
C5 C4 C6 111.97(15)
N1 C4 H4 108.1
C5 C4 H4 108.1
C6 C4 H4 108.1
O7 B4 O8 111.38(15)
O7 B4 B3 124.03(15)
O8 B4 B3 124.27(15)
C31 O5 B3 108.07(13)
C4 C5 H5A 109.5
C4 C5 H5B 109.5
H5A C5 H5B 109.5
C4 C5 H5C 109.5
H5A C5 H5C 109.5
H5B C5 H5C 109.5
C34 O6 B3 107.10(13)
C4 C6 H6A 109.5
C4 C6 H6B 109.5
H6A C6 H6B 109.5
C4 C6 H6C 109.5
H6A C6 H6C 109.5
H6B C6 H6C 109.5
B4 O7 C37 107.98(14)
B4 O8 C40 107.93(13)
O1 C10 C12 109.11(12)
O1 C10 C11 109.31(12)
C12 C10 C11 108.75(13)
O1 C10 C13 102.26(12)
C12 C10 C13 114.92(13)
C11 C10 C13 112.22(13)
C10 C11 H11A 109.5
C10 C11 H11B 109.5
H11A C11 H11B 109.5
C10 C11 H11C 109.5
H11A C11 H11C 109.5
H11B C11 H11C 109.5
C10 C12 H12A 109.5
C10 C12 H12B 109.5
H12A C12 H12B 109.5
C10 C12 H12C 109.5
H12A C12 H12C 109.5
H12B C12 H12C 109.5
O2 C13 C14 108.97(13)
O2 C13 C15 108.45(13)
C14 C13 C15 109.51(13)
O2 C13 C10 102.33(12)
C14 C13 C10 114.50(14)
C15 C13 C10 112.67(13)
C13 C14 H14A 109.5
C13 C14 H14B 109.5
H14A C14 H14B 109.5
C13 C14 H14C 109.5
H14A C14 H14C 109.5
H14B C14 H14C 109.5
C13 C15 H15A 109.5
C13 C15 H15B 109.5
H15A C15 H15B 109.5
C13 C15 H15J 109.5
H15A C15 H15J 109.5
H15B C15 H15J 109.5
N3 C22 N4 104.82(14)
N3 C22 B3 127.76(14)
N4 C22 B3 127.29(14)
C24 C23 N3 106.80(15)
C24 C23 H23 126.6
N3 C23 H23 126.6
C23 C24 N4 107.06(15)
C23 C24 H24 126.5
N4 C24 H24 126.5
N3 C25 C26 109.66(15)
N3 C25 C27 110.02(15)
C26 C25 C27 112.24(15)
N3 C25 H25 108.3
C26 C25 H25 108.3
C27 C25 H25 108.3
C25 C26 H26A 109.5
C25 C26 H26B 109.5
H26A C26 H26B 109.5
C25 C26 H26C 109.5
H26A C26 H26C 109.5
H26B C26 H26C 109.5
C25 C27 H27A 109.5
C25 C27 H27B 109.5
H27A C27 H27B 109.5
C25 C27 H27C 109.5
H27A C27 H27C 109.5
H27B C27 H27C 109.5
N4 C28 C29 110.92(17)
N4 C28 C30 109.76(16)
C29 C28 C30 112.17(17)
N4 C28 H28 107.9
C29 C28 H28 107.9
C30 C28 H28 107.9
C28 C29 H29A 109.5
C28 C29 H29B 109.5
H29A C29 H29B 109.5
C28 C29 H29C 109.5
H29A C29 H29C 109.5
H29B C29 H29C 109.5
C28 C30 H30A 109.5
C28 C30 H30B 109.5
H30A C30 H30B 109.5
C28 C30 H30C 109.5
H30A C30 H30C 109.5
H30B C30 H30C 109.5
O5 C31 C32 108.53(15)
O5 C31 C33 108.08(16)
C32 C31 C33 109.98(18)
O5 C31 C34 102.89(14)
C32 C31 C34 114.52(18)
C33 C31 C34 112.37(16)
C31 C32 H32A 109.5
C31 C32 H32B 109.5
H32A C32 H32B 109.5
C31 C32 H32C 109.5
H32A C32 H32C 109.5
H32B C32 H32C 109.5
C31 C33 H33A 109.5
C31 C33 H33B 109.5
H33A C33 H33B 109.5
C31 C33 H33C 109.5
H33A C33 H33C 109.5
H33B C33 H33C 109.5
O6 C34 C35 108.85(15)
O6 C34 C36 109.60(16)
C35 C34 C36 108.96(17)
O6 C34 C31 102.10(14)
C35 C34 C31 114.70(17)
C36 C34 C31 112.35(16)
C34 C35 H35A 109.5
C34 C35 H35B 109.5
H35A C35 H35B 109.5
C34 C35 H35C 109.5
H35A C35 H35C 109.5
H35B C35 H35C 109.5
C34 C36 H36A 109.5
C34 C36 H36B 109.5
H36A C36 H36B 109.5
C34 C36 H36C 109.5
H36A C36 H36C 109.5
H36B C36 H36C 109.5
O7 C37 C39 108.43(16)
O7 C37 C38 106.60(16)
C39 C37 C38 110.48(17)
O7 C37 C40 102.63(14)
C39 C37 C40 115.41(18)
C38 C37 C40 112.54(17)
C37 C38 H38A 109.5
C37 C38 H38B 109.5
H38A C38 H38B 109.5
C37 C38 H38C 109.5
H38A C38 H38C 109.5
H38B C38 H38C 109.5
C37 C39 H39A 109.5
C37 C39 H39B 109.5
H39A C39 H39B 109.5
C37 C39 H39C 109.5
H39A C39 H39C 109.5
H39B C39 H39C 109.5
O8 C40 C42 108.26(15)
O8 C40 C41 107.31(15)
C42 C40 C41 109.39(17)
O8 C40 C37 102.14(14)
C42 C40 C37 115.62(17)
C41 C40 C37 113.46(16)
C40 C41 H41A 109.5
C40 C41 H41B 109.5
H41A C41 H41B 109.5
C40 C41 H41C 109.5
H41A C41 H41C 109.5
H41B C41 H41C 109.5
C40 C42 H42A 109.5
C40 C42 H42B 109.5
H42A C42 H42B 109.5
C40 C42 H42C 109.5
H42A C42 H42C 109.5
H42B C42 H42C 109.5
N2 C7 C8 109.7(3)
N2 C7 C9 110.1(3)
C8 C7 C9 112.5(4)
N2 C7 H7 108.1
C8 C7 H7 108.1
C9 C7 H7 108.1
C7 C8 H8A 109.5
C7 C8 H8B 109.5
H8A C8 H8B 109.5
C7 C8 H8C 109.5
H8A C8 H8C 109.5
H8B C8 H8C 109.5
C7 C9 H9A 109.5
C7 C9 H9B 109.5
H9A C9 H9B 109.5
C7 C9 H9C 109.5
H9A C9 H9C 109.5
H9B C9 H9C 109.5
B2 O3 C16 107.69(14)
B2 O4 C19 109.6(2)
O3 C16 C18 109.72(16)
O3 C16 C17 105.81(17)
C18 C16 C17 106.8(2)
O3 C16 C19 102.73(18)
C18 C16 C19 120.0(2)
C17 C16 C19 111.00(18)
C16 C17 H17A 109.5
C16 C17 H17B 109.5
H17A C17 H17B 109.5
C16 C17 H17C 109.5
H17A C17 H17C 109.5
H17B C17 H17C 109.5
C16 C18 H18A 109.5
C16 C18 H18B 109.5
H18A C18 H18B 109.5
C16 C18 H18C 109.5
H18A C18 H18C 109.5
H18B C18 H18C 109.5
O4 C19 C20 113.8(3)
O4 C19 C16 103.0(2)
C20 C19 C16 114.6(3)
O4 C19 C21 106.0(2)
C20 C19 C21 111.2(3)
C16 C19 C21 107.5(3)
C19 C20 H20A 109.5
C19 C20 H20B 109.5
H20A C20 H20B 109.5
C19 C20 H20C 109.5
H20A C20 H20C 109.5
H20B C20 H20C 109.5
C19 C21 H21A 109.5
C19 C21 H21B 109.5
H21A C21 H21B 109.5
C19 C21 H21C 109.5
H21A C21 H21C 109.5
H21B C21 H21C 109.5
C229 C227 N2 108.6(11)
C229 C227 C228 111.2(13)
N2 C227 C228 107.7(11)
C229 C227 H27 109.7
N2 C227 H27 109.7
C228 C227 H27 109.7
C227 C228 H28A 109.5
C227 C228 H28B 109.5
H28A C228 H28B 109.5
C227 C228 H28C 109.5
H28A C228 H28C 109.5
H28B C228 H28C 109.5
C227 C229 H29X 109.5
C227 C229 H29Y 109.5
H29X C229 H29Y 109.5
C227 C229 H29Z 109.5
H29X C229 H29Z 109.5
H29Y C229 H29Z 109.5
B2 O43 C416 111.2(11)
B2 O44 C419 94.2(14)
C419 C416 C418 115(2)
C419 C416 O43 108.7(18)
C418 C416 O43 121.1(14)
C419 C416 C417 121.0(19)
C418 C416 C417 89.6(14)
O43 C416 C417 100.2(13)
C416 C417 H41X 109.5
C416 C417 H41Y 109.5
H41X C417 H41Y 109.5
C416 C417 H41Z 109.5
H41X C417 H41Z 109.5
H41Y C417 H41Z 109.5
C416 C418 H41D 109.5
C416 C418 H41E 109.5
H41D C418 H41E 109.5
C416 C418 H41F 109.5
H41D C418 H41F 109.5
H41E C418 H41F 109.5
C416 C419 C420 149(3)
C416 C419 O44 96(2)
C420 C419 O44 98(2)
C416 C419 C421 124(2)
C420 C419 C421 85.7(19)
O44 C419 C421 78.8(15)
C419 C420 H42X 109.5
C419 C420 H42Y 109.5
H42X C420 H42Y 109.5
C419 C420 H42Z 109.5
H42X C420 H42Z 109.5
H42Y C420 H42Z 109.5
C419 C421 H42D 109.5
C419 C421 H42E 109.5
H42D C421 H42E 109.5
C419 C421 H42F 109.5
H42D C421 H42F 109.5
H42E C421 H42F 109.5

loop_
_geom_bond_atom_site_label_1
_geom_bond_atom_site_label_2
_geom_bond_distance
O1 C10 1.4347(17)
O1 B1 1.493(2)
N1 C1 1.351(2)
N1 C2 1.386(2)
N1 C4 1.481(2)
C1 N2 1.352(2)
C1 B1 1.686(2)
B1 O2 1.487(2)
B1 B2 1.735(2)
O2 C13 1.4285(18)
N2 C3 1.382(2)
N2 C7 1.459(6)
N2 C227 1.554(19)
C2 C3 1.337(2)
C2 H2 0.9500
B2 O43 1.297(13)
B2 O44 1.346(19)
B2 O4 1.381(3)
B2 O3 1.388(2)
N3 C22 1.355(2)
N3 C23 1.388(2)
N3 C25 1.483(2)
C3 H3 0.9500
B3 O5 1.481(2)
B3 O6 1.486(2)
B3 C22 1.693(2)
B3 B4 1.730(3)
N4 C22 1.355(2)
N4 C24 1.388(2)
N4 C28 1.484(2)
C4 C5 1.519(3)
C4 C6 1.524(2)
C4 H4 1.0000
B4 O7 1.376(2)
B4 O8 1.377(2)
O5 C31 1.425(2)
C5 H5A 0.9800
C5 H5B 0.9800
C5 H5C 0.9800
O6 C34 1.431(2)
C6 H6A 0.9800
C6 H6B 0.9800
C6 H6C 0.9800
O7 C37 1.450(2)
O8 C40 1.461(2)
C10 C12 1.520(2)
C10 C11 1.532(2)
C10 C13 1.549(2)
C11 H11A 0.9800
C11 H11B 0.9800
C11 H11C 0.9800
C12 H12A 0.9800
C12 H12B 0.9800
C12 H12C 0.9800
C13 C14 1.522(2)
C13 C15 1.532(2)
C14 H14A 0.9800
C14 H14B 0.9800
C14 H14C 0.9800
C15 H15A 0.9800
C15 H15B 0.9800
C15 H15J 0.9800
C23 C24 1.339(3)
C23 H23 0.9500
C24 H24 0.9500
C25 C26 1.513(3)
C25 C27 1.524(3)
C25 H25 1.0000
C26 H26A 0.9800
C26 H26B 0.9800
C26 H26C 0.9800
C27 H27A 0.9800
C27 H27B 0.9800
C27 H27C 0.9800
C28 C29 1.504(3)
C28 C30 1.504(3)
C28 H28 1.0000
C29 H29A 0.9800
C29 H29B 0.9800
C29 H29C 0.9800
C30 H30A 0.9800
C30 H30B 0.9800
C30 H30C 0.9800
C31 C32 1.527(3)
C31 C33 1.528(3)
C31 C34 1.549(3)
C32 H32A 0.9800
C32 H32B 0.9800
C32 H32C 0.9800
C33 H33A 0.9800
C33 H33B 0.9800
C33 H33C 0.9800
C34 C35 1.529(3)
C34 C36 1.534(3)
C35 H35A 0.9800
C35 H35B 0.9800
C35 H35C 0.9800
C36 H36A 0.9800
C36 H36B 0.9800
C36 H36C 0.9800
C37 C39 1.519(3)
C37 C38 1.531(3)
C37 C40 1.547(3)
C38 H38A 0.9800
C38 H38B 0.9800
C38 H38C 0.9800
C39 H39A 0.9800
C39 H39B 0.9800
C39 H39C 0.9800
C40 C42 1.516(3)
C40 C41 1.529(3)
C41 H41A 0.9800
C41 H41B 0.9800
C41 H41C 0.9800
C42 H42A 0.9800
C42 H42B 0.9800
C42 H42C 0.9800
C7 C8 1.505(5)
C7 C9 1.523(5)
C7 H7 1.0000
C8 H8A 0.9800
C8 H8B 0.9800
C8 H8C 0.9800
C9 H9A 0.9800
C9 H9B 0.9800
C9 H9C 0.9800
O3 C16 1.456(2)
O4 C19 1.423(4)
C16 C18 1.500(3)
C16 C17 1.535(3)
C16 C19 1.552(4)
C17 H17A 0.9800
C17 H17B 0.9800
C17 H17C 0.9800
C18 H18A 0.9800
C18 H18B 0.9800
C18 H18C 0.9800
C19 C20 1.470(5)
C19 C21 1.584(4)
C20 H20A 0.9800
C20 H20B 0.9800
C20 H20C 0.9800
C21 H21A 0.9800
C21 H21B 0.9800
C21 H21C 0.9800
C227 C229 1.485(18)
C227 C228 1.563(16)
C227 H27 1.0000
C228 H28A 0.9800
C228 H28B 0.9800
C228 H28C 0.9800
C229 H29X 0.9800
C229 H29Y 0.9800
C229 H29Z 0.9800
O43 C416 1.432(19)
O44 C419 1.87(3)
C416 C419 1.18(3)
C416 C418 1.33(2)
C416 C417 1.64(3)
C417 H41X 0.9800
C417 H41Y 0.9800
C417 H41Z 0.9800
C418 H41D 0.9800
C418 H41E 0.9800
C418 H41F 0.9800
C419 C420 1.37(3)
C419 C421 1.98(4)
C420 H42X 0.9800
C420 H42Y 0.9800
C420 H42Z 0.9800
C421 H42D 0.9800
C421 H42E 0.9800
C421 H42F 0.9800
